data_7104516
loop_
_publ_author_name
'Falvello, Larry R'
'Llusar, Rosa'
'Triguero, Sonia'
'Vicent, Cristian'

_publ_section_title
;
 A three-dimensional adamantane-like nanoscopic cage built from four
 iodide-bridged triangular Mo3S7 cluster units.
;
_journal_issue 23
_journal_name_full 'Chemical communications (Cambridge, England)'
_journal_page_first 3440
_journal_page_last 3442
_journal_paper_doi 10.1039/b823223g
_journal_volume 34
_journal_year 2009
_chemical_formula_moiety '4(C24 H20 P), 2(I6 Mo3 S7), C Cl2'
_chemical_formula_sum 'C48.5 H41 Cl I6 Mo3 P2 S7'
_chemical_formula_weight 1994.84
_chemical_name_systematic
;
?
;
_space_group_IT_number 14
_symmetry_cell_setting monoclinic
_symmetry_Int_Tables_number 14
_symmetry_space_group_name_Hall '-P 2ybc'
_symmetry_space_group_name_H-M 'P 1 21/c 1'
_atom_sites_solution_hydrogens geom
_atom_sites_solution_primary direct
_atom_sites_solution_secondary difmap
_audit_creation_method SHELXL-97
_cell_angle_alpha 90.00
_cell_angle_beta 106.8220(10)
_cell_angle_gamma 90.00
_cell_formula_units_Z 4
_cell_length_a 18.5189(10)
_cell_length_b 20.9106(11)
_cell_length_c 17.2686(9)
_cell_measurement_reflns_used 6949
_cell_measurement_temperature 293(2)
_cell_measurement_theta_max 30.45
_cell_measurement_theta_min 2.30
_cell_volume 6401.0(6)
_computing_cell_refinement 'Bruker SMART'
_computing_data_collection 'Bruker SMART'
_computing_data_reduction 'Bruker SAINT'
_computing_molecular_graphics 'Bruker SHELXTL'
_computing_publication_material 'Bruker SHELXTL'
_computing_structure_refinement 'SHELXL-97 (Sheldrick, 1997)'
_computing_structure_solution 'SHELXS-97 (Sheldrick, 1990)'
_diffrn_ambient_temperature 293(2)
_diffrn_measured_fraction_theta_full 0.997
_diffrn_measured_fraction_theta_max 0.997
_diffrn_measurement_device_type 'CCD area detector'
_diffrn_measurement_method 'phi and omega scans'
_diffrn_radiation_monochromator graphite
_diffrn_radiation_source 'fine-focus sealed tube'
_diffrn_radiation_type MoK\a
_diffrn_radiation_wavelength 0.71073
_diffrn_reflns_av_R_equivalents 0.0454
_diffrn_reflns_av_sigmaI/netI 0.0518
_diffrn_reflns_limit_h_max 22
_diffrn_reflns_limit_h_min -24
_diffrn_reflns_limit_k_max 27
_diffrn_reflns_limit_k_min -26
_diffrn_reflns_limit_l_max 22
_diffrn_reflns_limit_l_min -22
_diffrn_reflns_number 42209
_diffrn_reflns_theta_full 27.50
_diffrn_reflns_theta_max 27.50
_diffrn_reflns_theta_min 1.15
_exptl_absorpt_coefficient_mu 3.824
_exptl_absorpt_correction_T_max 1.0000
_exptl_absorpt_correction_T_min 0.6167
_exptl_absorpt_correction_type multi-scan
_exptl_absorpt_process_details 'Bruker SADABS'
_exptl_crystal_colour orange
_exptl_crystal_density_diffrn 2.070
_exptl_crystal_density_method 'not measured'
_exptl_crystal_description prism
_exptl_crystal_F_000 3740
_exptl_crystal_size_max 0.21
_exptl_crystal_size_mid 0.17
_exptl_crystal_size_min 0.16
_refine_diff_density_max 1.493
_refine_diff_density_min -1.099
_refine_diff_density_rms 0.246
_refine_ls_extinction_method none
_refine_ls_goodness_of_fit_ref 1.162
_refine_ls_hydrogen_treatment constr
_refine_ls_matrix_type full
_refine_ls_number_parameters 598
_refine_ls_number_reflns 14670
_refine_ls_number_restraints 4
_refine_ls_restrained_S_all 1.165
_refine_ls_R_factor_all 0.0655
_refine_ls_R_factor_gt 0.0391
_refine_ls_shift/su_max 0.001
_refine_ls_shift/su_mean 0.000
_refine_ls_structure_factor_coef Fsqd
_refine_ls_weighting_details 'calc w=1/[\s^2^(Fo^2^)+(0.0567P)^2^+7.8517P] where P=(Fo^2^+2Fc^2^)/3'
_refine_ls_weighting_scheme calc
_refine_ls_wR_factor_gt 0.1040
_refine_ls_wR_factor_ref 0.1291
_reflns_number_gt 10793
_reflns_number_total 14670
_reflns_threshold_expression >2sigma(I)
_cod_data_source_file b823223g.txt
_cod_data_source_block (PPh4)2[3]
_cod_depositor_comments
;
The following automatic conversions were performed:
'_symmetry_cell_setting' value 'Monoclinic' changed to 'monoclinic'
according to '/home/saulius/struct/CIF-dictionaries/cif_core.dic'
dictionary named 'cif_core.dic' version 2.4.1 from 2010-06-29.

Automatic conversion script
Id: cif_fix_enum 1527 2010-12-29 10:47:43Z saulius 
;
_cod_original_sg_symbol_H-M 'P 21/c'
_cod_original_formula_sum 'C48.50 H41 Cl I6 Mo3 P2 S7'
_cod_database_code 7104516

loop_
_symmetry_equiv_pos_as_xyz
'x, y, z'
'-x, y+1/2, -z+1/2'
'-x, -y, -z'
'x, -y-1/2, z-1/2'

loop_
_atom_site_label
_atom_site_type_symbol
_atom_site_fract_x
_atom_site_fract_y
_atom_site_fract_z
_atom_site_U_iso_or_equiv
_atom_site_adp_type
_atom_site_occupancy
_atom_site_symmetry_multiplicity
_atom_site_calc_flag
_atom_site_refinement_flags
_atom_site_disorder_assembly
_atom_site_disorder_group
Mo1 Mo 0.20883(3) 0.55530(2) 0.45181(3) 0.02751(11) Uani 1 1 d . . .
Mo2 Mo 0.14203(3) 0.46222(2) 0.34156(3) 0.02727(11) Uani 1 1 d . . .
Mo3 Mo 0.05693(3) 0.56176(2) 0.37226(3) 0.02538(11) Uani 1 1 d . . .
S1 S 0.15504(9) 0.57063(7) 0.31191(9) 0.0303(3) Uani 1 1 d . . .
S2 S 0.27948(9) 0.46543(8) 0.41379(10) 0.0388(4) Uani 1 1 d . . .
S3 S 0.20814(9) 0.44345(7) 0.48000(9) 0.0343(3) Uani 1 1 d . . .
S4 S 0.00583(9) 0.47748(8) 0.26957(9) 0.0347(3) Uani 1 1 d . . .
S5 S 0.03246(9) 0.45037(7) 0.38746(9) 0.0305(3) Uani 1 1 d . . .
S6 S 0.12652(9) 0.64633(7) 0.46641(10) 0.0340(3) Uani 1 1 d . . .
S7 S 0.11075(9) 0.56144(7) 0.51692(9) 0.0301(3) Uani 1 1 d . . .
I1 I 0.31431(3) 0.64259(2) 0.42175(3) 0.04713(13) Uani 1 1 d . . .
I2 I 0.30979(3) 0.55728(3) 0.61424(3) 0.04973(13) Uani 1 1 d . . .
I3 I 0.17440(3) 0.44948(2) 0.19240(3) 0.04739(13) Uani 1 1 d . . .
I4 I 0.13615(3) 0.32530(2) 0.33302(3) 0.04634(12) Uani 1 1 d . . .
I5 I -0.00491(3) 0.65650(2) 0.25700(3) 0.04186(11) Uani 1 1 d . . .
I6 I -0.08609(2) 0.57882(2) 0.40591(3) 0.03865(11) Uani 1 1 d . . .
P100 P 0.39544(11) 0.21843(11) 0.49380(13) 0.0514(5) Uani 1 1 d . . .
P200 P 0.85864(10) 0.36459(8) 0.04073(10) 0.0349(4) Uani 1 1 d . . .
C100 C 0.4830(5) 0.1889(4) 0.5607(5) 0.060(2) Uani 1 1 d . . .
C101 C 0.5425(6) 0.1731(7) 0.5301(8) 0.102(4) Uani 1 1 d . . .
H101 H 0.5381 0.1785 0.4755 0.122 Uiso 1 1 calc R . .
C102 C 0.6079(6) 0.1492(7) 0.5824(9) 0.108(4) Uani 1 1 d . . .
H102 H 0.6480 0.1383 0.5628 0.129 Uiso 1 1 calc R . .
C103 C 0.6144(6) 0.1414(6) 0.6620(8) 0.096(4) Uani 1 1 d . . .
H103 H 0.6589 0.1249 0.6963 0.115 Uiso 1 1 calc R . .
C104 C 0.5573(6) 0.1573(6) 0.6919(7) 0.092(3) Uani 1 1 d . . .
H104 H 0.5631 0.1526 0.7469 0.110 Uiso 1 1 calc R . .
C105 C 0.4908(5) 0.1803(5) 0.6422(6) 0.072(3) Uani 1 1 d . . .
H105 H 0.4511 0.1900 0.6630 0.086 Uiso 1 1 calc R . .
C106 C 0.4162(4) 0.2831(4) 0.4346(5) 0.057(2) Uani 1 1 d . . .
C107 C 0.4799(6) 0.3175(7) 0.4644(8) 0.132(6) Uani 1 1 d D . .
H107 H 0.5143 0.3054 0.5130 0.158 Uiso 1 1 calc R . .
C108 C 0.4949(7) 0.3711(7) 0.4231(9) 0.151(8) Uani 1 1 d D . .
H108 H 0.5371 0.3963 0.4454 0.181 Uiso 1 1 calc R . .
C109 C 0.4454(6) 0.3858(6) 0.3482(7) 0.109(5) Uani 1 1 d D . .
H109 H 0.4574 0.4180 0.3169 0.131 Uiso 1 1 calc R . .
C110 C 0.3781(5) 0.3528(4) 0.3199(6) 0.075(3) Uani 1 1 d D . .
H110 H 0.3423 0.3653 0.2724 0.090 Uiso 1 1 calc R . .
C111 C 0.3656(5) 0.3008(4) 0.3639(5) 0.072(3) Uani 1 1 d D . .
H111 H 0.3213 0.2774 0.3445 0.086 Uiso 1 1 calc R . .
C112 C 0.3379(4) 0.2465(4) 0.5541(5) 0.0531(19) Uani 1 1 d . . .
C113 C 0.3356(5) 0.3100(4) 0.5724(6) 0.065(2) Uani 1 1 d . . .
H113 H 0.3609 0.3399 0.5500 0.078 Uiso 1 1 calc R . .
C114 C 0.2948(6) 0.3298(5) 0.6251(6) 0.078(3) Uani 1 1 d . . .
H114 H 0.2937 0.3727 0.6387 0.094 Uiso 1 1 calc R . .
C115 C 0.2568(5) 0.2859(5) 0.6564(5) 0.066(2) Uani 1 1 d . . .
H115 H 0.2289 0.2995 0.6902 0.079 Uiso 1 1 calc R . .
C116 C 0.2589(5) 0.2214(5) 0.6387(6) 0.068(2) Uani 1 1 d . . .
H116 H 0.2339 0.1915 0.6616 0.082 Uiso 1 1 calc R . .
C117 C 0.2986(4) 0.2026(4) 0.5868(5) 0.0556(19) Uani 1 1 d . . .
H117 H 0.2993 0.1596 0.5733 0.067 Uiso 1 1 calc R . .
C118 C 0.3449(5) 0.1568(4) 0.4266(5) 0.0563(19) Uani 1 1 d . . .
C119 C 0.2695(5) 0.1663(4) 0.3839(5) 0.059(2) Uani 1 1 d . . .
H119 H 0.2446 0.2029 0.3929 0.071 Uiso 1 1 calc R . .
C120 C 0.2318(6) 0.1216(5) 0.3282(6) 0.073(3) Uani 1 1 d . . .
H120 H 0.1812 0.1282 0.3005 0.088 Uiso 1 1 calc R . .
C121 C 0.2669(8) 0.0682(6) 0.3129(7) 0.091(3) Uani 1 1 d . . .
H121 H 0.2415 0.0392 0.2736 0.109 Uiso 1 1 calc R . .
C122 C 0.3400(8) 0.0578(6) 0.3562(9) 0.115(5) Uani 1 1 d . . .
H122 H 0.3641 0.0205 0.3477 0.138 Uiso 1 1 calc R . .
C123 C 0.3800(6) 0.1028(6) 0.4139(8) 0.092(4) Uani 1 1 d . . .
H123 H 0.4301 0.0954 0.4429 0.111 Uiso 1 1 calc R . .
C200 C 0.8425(4) 0.3477(3) 0.1361(4) 0.0366(14) Uani 1 1 d . . .
C201 C 0.8442(5) 0.2848(4) 0.1638(4) 0.0498(18) Uani 1 1 d . . .
H201 H 0.8524 0.2511 0.1322 0.060 Uiso 1 1 calc R . .
C202 C 0.8335(5) 0.2727(4) 0.2390(5) 0.061(2) Uani 1 1 d . . .
H202 H 0.8339 0.2308 0.2571 0.073 Uiso 1 1 calc R . .
C203 C 0.8225(4) 0.3222(4) 0.2866(5) 0.056(2) Uani 1 1 d . . .
H203 H 0.8148 0.3138 0.3365 0.067 Uiso 1 1 calc R . .
C204 C 0.8229(4) 0.3836(4) 0.2605(5) 0.0526(19) Uani 1 1 d . . .
H204 H 0.8168 0.4171 0.2935 0.063 Uiso 1 1 calc R . .
C205 C 0.8323(4) 0.3967(3) 0.1854(4) 0.0426(15) Uani 1 1 d . . .
H205 H 0.8316 0.4389 0.1681 0.051 Uiso 1 1 calc R . .
C206 C 0.8752(5) 0.4486(3) 0.0379(4) 0.0432(16) Uani 1 1 d . . .
C207 C 0.8127(5) 0.4897(3) 0.0154(4) 0.056(2) Uani 1 1 d . . .
H207 H 0.7638 0.4737 -0.0024 0.067 Uiso 1 1 calc R . .
C208 C 0.8266(8) 0.5559(4) 0.0208(5) 0.078(3) Uani 1 1 d . . .
H208 H 0.7864 0.5842 0.0044 0.093 Uiso 1 1 calc R . .
C209 C 0.8984(8) 0.5791(4) 0.0497(6) 0.080(3) Uani 1 1 d . . .
H209 H 0.9062 0.6230 0.0546 0.096 Uiso 1 1 calc R . .
C210 C 0.9593(6) 0.5382(4) 0.0718(5) 0.072(3) Uani 1 1 d . . .
H210 H 1.0081 0.5543 0.0908 0.086 Uiso 1 1 calc R . .
C211 C 0.9469(5) 0.4723(4) 0.0651(5) 0.0521(19) Uani 1 1 d . . .
H211 H 0.9877 0.4443 0.0793 0.063 Uiso 1 1 calc R . .
C212 C 0.7801(4) 0.3430(3) -0.0436(4) 0.0398(15) Uani 1 1 d . . .
C213 C 0.7350(4) 0.2911(4) -0.0381(5) 0.0520(18) Uani 1 1 d . . .
H213 H 0.7406 0.2712 0.0114 0.062 Uiso 1 1 calc R . .
C214 C 0.6818(6) 0.2693(5) -0.1070(6) 0.077(3) Uani 1 1 d . . .
H214 H 0.6519 0.2341 -0.1042 0.093 Uiso 1 1 calc R . .
C215 C 0.6733(6) 0.2999(6) -0.1801(6) 0.081(3) Uani 1 1 d . . .
H215 H 0.6375 0.2852 -0.2263 0.097 Uiso 1 1 calc R . .
C216 C 0.7173(5) 0.3518(5) -0.1849(5) 0.068(2) Uani 1 1 d . . .
H216 H 0.7114 0.3719 -0.2344 0.082 Uiso 1 1 calc R . .
C217 C 0.7700(4) 0.3738(4) -0.1169(4) 0.0506(18) Uani 1 1 d . . .
H217 H 0.7990 0.4095 -0.1200 0.061 Uiso 1 1 calc R . .
C218 C 0.9381(4) 0.3192(3) 0.0319(4) 0.0371(14) Uani 1 1 d . . .
C219 C 0.9402(4) 0.2973(3) -0.0424(4) 0.0440(16) Uani 1 1 d . . .
H219 H 0.9006 0.3061 -0.0884 0.053 Uiso 1 1 calc R . .
C220 C 1.0020(5) 0.2620(3) -0.0483(5) 0.0492(18) Uani 1 1 d . . .
H220 H 1.0032 0.2463 -0.0983 0.059 Uiso 1 1 calc R . .
C221 C 1.0606(5) 0.2503(4) 0.0186(5) 0.055(2) Uani 1 1 d . . .
H221 H 1.1020 0.2270 0.0143 0.066 Uiso 1 1 calc R . .
C222 C 1.0586(4) 0.2731(4) 0.0933(5) 0.057(2) Uani 1 1 d . . .
H222 H 1.0988 0.2647 0.1389 0.068 Uiso 1 1 calc R . .
C223 C 0.9988(4) 0.3075(3) 0.1011(4) 0.0480(17) Uani 1 1 d . . .
H223 H 0.9981 0.3230 0.1514 0.058 Uiso 1 1 calc R . .
C300 C 0.5597(4) 0.0565(3) 0.3512(4) 0.155(13) Uiso 0.50 1 d PR . .
H30 H 0.5991 0.0890 0.3799 0.186 Uiso 0.50 1 d PR . .
H31 H 0.5281 0.0504 0.3897 0.186 Uiso 0.50 1 d PR . .
Cl30 Cl 0.6040(4) -0.0139(3) 0.3450(4) 0.433(15) Uiso 0.50 1 d PR . .
Cl31 Cl 0.5017(4) 0.0882(3) 0.2639(4) 0.48(2) Uiso 0.50 1 d PR . .

loop_
_atom_site_aniso_label
_atom_site_aniso_U_11
_atom_site_aniso_U_22
_atom_site_aniso_U_33
_atom_site_aniso_U_23
_atom_site_aniso_U_13
_atom_site_aniso_U_12
Mo1 0.0260(3) 0.0311(2) 0.0255(2) -0.00307(19) 0.0074(2) -0.00258(19)
Mo2 0.0299(3) 0.0276(2) 0.0252(2) -0.00243(18) 0.0092(2) -0.00134(19)
Mo3 0.0262(3) 0.0253(2) 0.0241(2) 0.00024(18) 0.0065(2) -0.00094(18)
S1 0.0327(8) 0.0323(7) 0.0274(7) 0.0007(6) 0.0110(6) -0.0046(6)
S2 0.0318(8) 0.0464(9) 0.0392(9) -0.0032(7) 0.0119(7) 0.0031(7)
S3 0.0361(8) 0.0355(8) 0.0306(8) 0.0025(6) 0.0088(7) 0.0033(6)
S4 0.0345(8) 0.0383(8) 0.0281(8) -0.0012(6) 0.0040(6) -0.0057(6)
S5 0.0318(8) 0.0294(7) 0.0323(8) 0.0006(6) 0.0121(6) -0.0027(6)
S6 0.0408(9) 0.0276(7) 0.0344(8) -0.0031(6) 0.0122(7) -0.0021(6)
S7 0.0320(8) 0.0322(7) 0.0265(7) -0.0002(5) 0.0092(6) -0.0003(6)
I1 0.0401(3) 0.0560(3) 0.0454(3) -0.0034(2) 0.0126(2) -0.0177(2)
I2 0.0409(3) 0.0730(3) 0.0309(2) -0.0071(2) 0.0034(2) -0.0062(2)
I3 0.0672(3) 0.0463(3) 0.0362(2) -0.00488(18) 0.0270(2) 0.0006(2)
I4 0.0603(3) 0.0294(2) 0.0521(3) -0.00373(18) 0.0208(2) -0.00086(18)
I5 0.0477(3) 0.0373(2) 0.0371(2) 0.00981(17) 0.0068(2) 0.00246(18)
I6 0.0345(2) 0.0397(2) 0.0446(2) 0.00920(18) 0.01596(19) 0.00660(17)
P100 0.0344(10) 0.0675(13) 0.0482(11) 0.0085(9) 0.0054(9) -0.0015(9)
P200 0.0437(10) 0.0336(8) 0.0283(8) -0.0010(6) 0.0121(7) 0.0030(7)
C100 0.041(4) 0.069(5) 0.062(5) 0.015(4) 0.004(4) 0.001(4)
C101 0.049(6) 0.168(12) 0.088(8) 0.029(8) 0.019(6) 0.027(7)
C102 0.042(6) 0.163(13) 0.117(11) 0.039(9) 0.019(6) 0.023(7)
C103 0.056(7) 0.109(9) 0.109(10) 0.035(8) 0.002(6) 0.014(6)
C104 0.062(7) 0.126(10) 0.068(7) 0.023(6) -0.011(5) 0.018(6)
C105 0.051(5) 0.094(7) 0.066(6) 0.021(5) 0.009(4) 0.005(5)
C106 0.034(4) 0.076(6) 0.055(5) 0.013(4) 0.005(3) -0.002(4)
C107 0.058(7) 0.168(13) 0.131(11) 0.087(10) -0.035(7) -0.059(7)
C108 0.067(8) 0.184(15) 0.170(14) 0.105(12) -0.016(9) -0.054(9)
C109 0.064(7) 0.149(11) 0.104(9) 0.077(9) 0.010(6) -0.010(7)
C110 0.069(6) 0.079(6) 0.067(6) 0.017(5) 0.005(5) 0.000(5)
C111 0.068(6) 0.076(6) 0.060(6) 0.011(5) 0.002(5) -0.013(5)
C112 0.045(4) 0.064(5) 0.046(4) 0.008(4) 0.006(4) 0.001(4)
C113 0.061(6) 0.062(5) 0.071(6) 0.022(4) 0.019(5) 0.014(4)
C114 0.088(7) 0.064(6) 0.076(7) 0.005(5) 0.016(6) 0.024(5)
C115 0.060(6) 0.080(6) 0.056(5) 0.010(5) 0.014(4) 0.015(5)
C116 0.053(5) 0.085(7) 0.066(6) 0.015(5) 0.017(5) -0.006(4)
C117 0.046(4) 0.062(5) 0.057(5) 0.003(4) 0.012(4) -0.005(4)
C118 0.055(5) 0.063(5) 0.051(5) 0.004(4) 0.015(4) -0.001(4)
C119 0.042(4) 0.076(6) 0.054(5) 0.018(4) 0.004(4) -0.003(4)
C120 0.062(6) 0.093(7) 0.055(5) 0.016(5) 0.002(5) -0.020(5)
C121 0.100(9) 0.093(8) 0.082(8) -0.016(6) 0.029(7) -0.027(7)
C122 0.106(11) 0.101(10) 0.138(13) -0.051(9) 0.035(10) -0.002(8)
C123 0.055(6) 0.098(8) 0.111(9) -0.012(7) 0.004(6) 0.023(6)
C200 0.038(4) 0.040(3) 0.032(3) -0.005(3) 0.011(3) 0.002(3)
C201 0.070(5) 0.043(4) 0.041(4) 0.004(3) 0.022(4) 0.007(3)
C202 0.079(6) 0.061(5) 0.048(5) 0.015(4) 0.027(4) 0.006(4)
C203 0.051(5) 0.087(6) 0.032(4) 0.008(4) 0.016(4) 0.002(4)
C204 0.058(5) 0.065(5) 0.041(4) -0.010(4) 0.023(4) 0.000(4)
C205 0.041(4) 0.042(4) 0.045(4) -0.005(3) 0.012(3) -0.003(3)
C206 0.068(5) 0.032(3) 0.033(3) 0.001(3) 0.021(3) 0.004(3)
C207 0.084(6) 0.040(4) 0.041(4) 0.000(3) 0.015(4) 0.015(4)
C208 0.142(10) 0.042(5) 0.045(5) 0.004(4) 0.022(6) 0.041(6)
C209 0.162(12) 0.037(4) 0.050(5) -0.006(4) 0.044(7) -0.006(6)
C210 0.110(8) 0.060(5) 0.059(5) -0.014(4) 0.047(6) -0.034(5)
C211 0.071(5) 0.050(4) 0.045(4) -0.009(3) 0.032(4) -0.011(4)
C212 0.041(4) 0.042(3) 0.038(4) -0.001(3) 0.014(3) 0.007(3)
C213 0.055(5) 0.049(4) 0.049(4) 0.003(3) 0.010(4) -0.005(3)
C214 0.069(6) 0.079(6) 0.076(7) -0.006(5) 0.007(5) -0.026(5)
C215 0.071(7) 0.103(8) 0.054(6) -0.025(5) -0.004(5) -0.010(6)
C216 0.076(6) 0.083(6) 0.038(4) 0.003(4) 0.004(4) 0.004(5)
C217 0.054(5) 0.060(5) 0.035(4) -0.003(3) 0.009(3) -0.002(4)
C218 0.041(4) 0.030(3) 0.044(4) 0.000(3) 0.019(3) 0.002(3)
C219 0.052(4) 0.045(4) 0.037(4) -0.001(3) 0.016(3) 0.008(3)
C220 0.066(5) 0.039(4) 0.051(4) -0.003(3) 0.031(4) 0.005(3)
C221 0.059(5) 0.049(4) 0.068(5) 0.010(4) 0.035(4) 0.019(4)
C222 0.044(4) 0.072(5) 0.052(5) 0.011(4) 0.011(4) 0.018(4)
C223 0.054(5) 0.054(4) 0.036(4) 0.001(3) 0.013(3) 0.009(3)

loop_
_atom_type_symbol
_atom_type_description
_atom_type_scat_dispersion_real
_atom_type_scat_dispersion_imag
_atom_type_scat_source
C C 0.0033 0.0016 'International Tables Vol C Tables 4.2.6.8 and 6.1.1.4'
H H 0.0000 0.0000 'International Tables Vol C Tables 4.2.6.8 and 6.1.1.4'
P P 0.1023 0.0942 'International Tables Vol C Tables 4.2.6.8 and 6.1.1.4'
S S 0.1246 0.1234 'International Tables Vol C Tables 4.2.6.8 and 6.1.1.4'
Mo Mo -1.6832 0.6857 'International Tables Vol C Tables 4.2.6.8 and 6.1.1.4'
I I -0.4742 1.8119 'International Tables Vol C Tables 4.2.6.8 and 6.1.1.4'
Cl Cl 0.1484 0.1585 'International Tables Vol C Tables 4.2.6.8 and 6.1.1.4'

loop_
_geom_angle_atom_site_label_1
_geom_angle_atom_site_label_2
_geom_angle_atom_site_label_3
_geom_angle
_geom_angle_site_symmetry_1
_geom_angle_site_symmetry_3
_geom_angle_publ_flag
S1 Mo1 S3 108.47(5) . . ?
S1 Mo1 S7 108.71(5) . . ?
S3 Mo1 S7 84.69(5) . . ?
S1 Mo1 S2 86.02(6) . . ?
S3 Mo1 S2 49.29(6) . . ?
S7 Mo1 S2 133.79(6) . . ?
S1 Mo1 S6 84.86(5) . . ?
S3 Mo1 S6 133.33(6) . . ?
S7 Mo1 S6 49.08(5) . . ?
S2 Mo1 S6 170.79(6) . . ?
S1 Mo1 Mo2 54.16(4) . . ?
S3 Mo1 Mo2 54.63(4) . . ?
S7 Mo1 Mo2 96.45(4) . . ?
S2 Mo1 Mo2 56.50(4) . . ?
S6 Mo1 Mo2 116.33(4) . . ?
S1 Mo1 Mo3 54.08(4) . . ?
S3 Mo1 Mo3 94.86(4) . . ?
S7 Mo1 Mo3 55.16(4) . . ?
S2 Mo1 Mo3 116.45(4) . . ?
S6 Mo1 Mo3 56.47(4) . . ?
Mo2 Mo1 Mo3 59.999(18) . . ?
S1 Mo1 I1 80.41(4) . . ?
S3 Mo1 I1 135.52(5) . . ?
S7 Mo1 I1 135.05(4) . . ?
S2 Mo1 I1 89.72(4) . . ?
S6 Mo1 I1 90.05(4) . . ?
Mo2 Mo1 I1 121.68(2) . . ?
Mo3 Mo1 I1 122.47(2) . . ?
S1 Mo1 I2 163.42(4) . . ?
S3 Mo1 I2 81.73(4) . . ?
S7 Mo1 I2 84.79(4) . . ?
S2 Mo1 I2 91.44(4) . . ?
S6 Mo1 I2 97.68(4) . . ?
Mo2 Mo1 I2 135.83(2) . . ?
Mo3 Mo1 I2 139.91(2) . . ?
I1 Mo1 I2 83.197(19) . . ?
S1 Mo2 S3 108.79(6) . . ?
S1 Mo2 S5 108.77(5) . . ?
S3 Mo2 S5 83.65(6) . . ?
S1 Mo2 S4 85.44(5) . . ?
S3 Mo2 S4 132.43(6) . . ?
S5 Mo2 S4 49.12(5) . . ?
S1 Mo2 S2 85.92(6) . . ?
S3 Mo2 S2 49.30(6) . . ?
S5 Mo2 S2 132.69(6) . . ?
S4 Mo2 S2 171.09(6) . . ?
S1 Mo2 Mo1 54.21(4) . . ?
S3 Mo2 Mo1 54.90(4) . . ?
S5 Mo2 Mo1 95.65(4) . . ?
S4 Mo2 Mo1 116.26(4) . . ?
S2 Mo2 Mo1 56.29(4) . . ?
S1 Mo2 Mo3 54.10(4) . . ?
S3 Mo2 Mo3 95.04(4) . . ?
S5 Mo2 Mo3 55.08(4) . . ?
S4 Mo2 Mo3 56.32(4) . . ?
S2 Mo2 Mo3 116.25(4) . . ?
Mo1 Mo2 Mo3 60.008(18) . . ?
S1 Mo2 I3 80.21(4) . . ?
S3 Mo2 I3 135.85(5) . . ?
S5 Mo2 I3 135.77(4) . . ?
S4 Mo2 I3 90.48(4) . . ?
S2 Mo2 I3 90.19(4) . . ?
Mo1 Mo2 I3 121.76(2) . . ?
Mo3 Mo2 I3 122.13(2) . . ?
S1 Mo2 I4 162.96(4) . . ?
S3 Mo2 I4 83.56(4) . . ?
S5 Mo2 I4 83.71(4) . . ?
S4 Mo2 I4 94.84(4) . . ?
S2 Mo2 I4 94.06(4) . . ?
Mo1 Mo2 I4 138.10(2) . . ?
Mo3 Mo2 I4 138.54(2) . . ?
I3 Mo2 I4 82.745(18) . . ?
S1 Mo3 S5 108.65(5) . . ?
S1 Mo3 S7 108.63(5) . . ?
S5 Mo3 S7 85.32(5) . . ?
S1 Mo3 S4 85.59(5) . . ?
S5 Mo3 S4 49.10(5) . . ?
S7 Mo3 S4 134.15(5) . . ?
S1 Mo3 S6 85.01(5) . . ?
S5 Mo3 S6 134.01(5) . . ?
S7 Mo3 S6 49.05(5) . . ?
S4 Mo3 S6 170.54(6) . . ?
S1 Mo3 Mo2 54.19(4) . . ?
S5 Mo3 Mo2 54.87(4) . . ?
S7 Mo3 Mo2 96.29(4) . . ?
S4 Mo3 Mo2 56.46(4) . . ?
S6 Mo3 Mo2 116.42(4) . . ?
S1 Mo3 Mo1 54.23(4) . . ?
S5 Mo3 Mo1 95.50(4) . . ?
S7 Mo3 Mo1 54.95(4) . . ?
S4 Mo3 Mo1 116.38(4) . . ?
S6 Mo3 Mo1 56.56(4) . . ?
Mo2 Mo3 Mo1 59.993(18) . . ?
S1 Mo3 I5 80.73(4) . . ?
S5 Mo3 I5 135.31(4) . . ?
S7 Mo3 I5 134.37(4) . . ?
S4 Mo3 I5 90.09(4) . . ?
S6 Mo3 I5 89.40(4) . . ?
Mo2 Mo3 I5 122.40(2) . . ?
Mo1 Mo3 I5 122.45(2) . . ?
S1 Mo3 I6 161.80(4) . . ?
S5 Mo3 I6 83.40(4) . . ?
S7 Mo3 I6 85.42(4) . . ?
S4 Mo3 I6 92.82(4) . . ?
S6 Mo3 I6 96.43(4) . . ?
Mo2 Mo3 I6 137.75(2) . . ?
Mo1 Mo3 I6 140.20(2) . . ?
I5 Mo3 I6 81.144(18) . . ?
Mo3 S1 Mo2 71.71(4) . . ?
Mo3 S1 Mo1 71.69(4) . . ?
Mo2 S1 Mo1 71.63(4) . . ?
S3 S2 Mo1 62.94(6) . . ?
S3 S2 Mo2 62.58(6) . . ?
Mo1 S2 Mo2 67.21(4) . . ?
S2 S3 Mo2 68.12(7) . . ?
S2 S3 Mo1 67.77(7) . . ?
Mo2 S3 Mo1 70.47(4) . . ?
S5 S4 Mo3 63.32(6) . . ?
S5 S4 Mo2 63.05(6) . . ?
Mo3 S4 Mo2 67.22(4) . . ?
S4 S5 Mo2 67.84(6) . . ?
S4 S5 Mo3 67.58(6) . . ?
Mo2 S5 Mo3 70.05(4) . . ?
S7 S6 Mo3 63.25(6) . . ?
S7 S6 Mo1 63.00(6) . . ?
Mo3 S6 Mo1 66.98(4) . . ?
S6 S7 Mo1 67.92(6) . . ?
S6 S7 Mo3 67.70(6) . . ?
Mo1 S7 Mo3 69.89(4) . . ?
C112 P100 C106 110.1(4) . . ?
C112 P100 C118 108.8(4) . . ?
C106 P100 C118 109.1(4) . . ?
C112 P100 C100 108.4(4) . . ?
C106 P100 C100 108.7(4) . . ?
C118 P100 C100 111.7(4) . . ?
C206 P200 C200 107.2(3) . . ?
C206 P200 C212 109.3(3) . . ?
C200 P200 C212 112.6(3) . . ?
C206 P200 C218 111.5(3) . . ?
C200 P200 C218 109.4(3) . . ?
C212 P200 C218 106.9(3) . . ?
C105 C100 C101 119.6(9) . . ?
C105 C100 P100 120.3(7) . . ?
C101 C100 P100 120.0(8) . . ?
C102 C101 C100 118.7(11) . . ?
C102 C101 H101 120.7 . . ?
C100 C101 H101 120.7 . . ?
C103 C102 C101 120.8(11) . . ?
C103 C102 H102 119.6 . . ?
C101 C102 H102 119.6 . . ?
C104 C103 C102 120.7(10) . . ?
C104 C103 H103 119.7 . . ?
C102 C103 H103 119.7 . . ?
C103 C104 C105 120.7(11) . . ?
C103 C104 H104 119.6 . . ?
C105 C104 H104 119.6 . . ?
C104 C105 C100 119.5(10) . . ?
C104 C105 H105 120.2 . . ?
C100 C105 H105 120.2 . . ?
C107 C106 C111 119.7(8) . . ?
C107 C106 P100 119.3(7) . . ?
C111 C106 P100 120.7(6) . . ?
C106 C107 C108 120.8(10) . . ?
C106 C107 H107 119.6 . . ?
C108 C107 H107 119.6 . . ?
C109 C108 C107 118.7(10) . . ?
C109 C108 H108 120.7 . . ?
C107 C108 H108 120.7 . . ?
C110 C109 C108 120.2(9) . . ?
C110 C109 H109 119.9 . . ?
C108 C109 H109 119.9 . . ?
C109 C110 C111 118.3(9) . . ?
C109 C110 H110 120.8 . . ?
C111 C110 H110 120.8 . . ?
C110 C111 C106 121.8(9) . . ?
C110 C111 H111 119.1 . . ?
C106 C111 H111 119.1 . . ?
C113 C112 C117 119.5(8) . . ?
C113 C112 P100 121.1(7) . . ?
C117 C112 P100 119.3(7) . . ?
C112 C113 C114 119.6(9) . . ?
C112 C113 H113 120.2 . . ?
C114 C113 H113 120.2 . . ?
C115 C114 C113 119.8(9) . . ?
C115 C114 H114 120.1 . . ?
C113 C114 H114 120.1 . . ?
C114 C115 C116 121.3(9) . . ?
C114 C115 H115 119.4 . . ?
C116 C115 H115 119.4 . . ?
C117 C116 C115 118.5(9) . . ?
C117 C116 H116 120.8 . . ?
C115 C116 H116 120.8 . . ?
C116 C117 C112 121.3(9) . . ?
C116 C117 H117 119.3 . . ?
C112 C117 H117 119.3 . . ?
C123 C118 C119 119.4(9) . . ?
C123 C118 P100 121.1(8) . . ?
C119 C118 P100 119.5(7) . . ?
C120 C119 C118 120.0(9) . . ?
C120 C119 H119 120.0 . . ?
C118 C119 H119 120.0 . . ?
C121 C120 C119 121.3(10) . . ?
C121 C120 H120 119.4 . . ?
C119 C120 H120 119.4 . . ?
C120 C121 C122 118.8(11) . . ?
C120 C121 H121 120.6 . . ?
C122 C121 H121 120.6 . . ?
C121 C122 C123 121.0(12) . . ?
C121 C122 H122 119.5 . . ?
C123 C122 H122 119.5 . . ?
C118 C123 C122 119.4(11) . . ?
C118 C123 H123 120.3 . . ?
C122 C123 H123 120.3 . . ?
C205 C200 C201 118.8(6) . . ?
C205 C200 P200 120.6(5) . . ?
C201 C200 P200 120.5(5) . . ?
C202 C201 C200 119.6(7) . . ?
C202 C201 H201 120.2 . . ?
C200 C201 H201 120.2 . . ?
C203 C202 C201 120.6(8) . . ?
C203 C202 H202 119.7 . . ?
C201 C202 H202 119.7 . . ?
C204 C203 C202 119.8(7) . . ?
C204 C203 H203 120.1 . . ?
C202 C203 H203 120.1 . . ?
C203 C204 C205 120.7(7) . . ?
C203 C204 H204 119.6 . . ?
C205 C204 H204 119.6 . . ?
C200 C205 C204 120.5(7) . . ?
C200 C205 H205 119.8 . . ?
C204 C205 H205 119.8 . . ?
C211 C206 C207 121.0(7) . . ?
C211 C206 P200 120.3(6) . . ?
C207 C206 P200 118.4(6) . . ?
C206 C207 C208 117.7(9) . . ?
C206 C207 H207 121.2 . . ?
C208 C207 H207 121.2 . . ?
C209 C208 C207 120.9(9) . . ?
C209 C208 H208 119.5 . . ?
C207 C208 H208 119.5 . . ?
C208 C209 C210 120.8(8) . . ?
C208 C209 H209 119.6 . . ?
C210 C209 H209 119.6 . . ?
C209 C210 C211 119.2(10) . . ?
C209 C210 H210 120.4 . . ?
C211 C210 H210 120.4 . . ?
C206 C211 C210 120.4(9) . . ?
C206 C211 H211 119.8 . . ?
C210 C211 H211 119.8 . . ?
C217 C212 C213 120.1(7) . . ?
C217 C212 P200 119.3(6) . . ?
C213 C212 P200 120.2(5) . . ?
C214 C213 C212 119.4(8) . . ?
C214 C213 H213 120.3 . . ?
C212 C213 H213 120.3 . . ?
C215 C214 C213 119.8(9) . . ?
C215 C214 H214 120.1 . . ?
C213 C214 H214 120.1 . . ?
C216 C215 C214 120.6(8) . . ?
C216 C215 H215 119.7 . . ?
C214 C215 H215 119.7 . . ?
C217 C216 C215 120.0(9) . . ?
C217 C216 H216 120.0 . . ?
C215 C216 H216 120.0 . . ?
C216 C217 C212 120.1(8) . . ?
C216 C217 H217 119.9 . . ?
C212 C217 H217 119.9 . . ?
C219 C218 C223 120.3(6) . . ?
C219 C218 P200 120.0(5) . . ?
C223 C218 P200 119.6(5) . . ?
C218 C219 C220 119.5(7) . . ?
C218 C219 H219 120.3 . . ?
C220 C219 H219 120.3 . . ?
C221 C220 C219 120.3(7) . . ?
C221 C220 H220 119.9 . . ?
C219 C220 H220 119.9 . . ?
C220 C221 C222 120.0(7) . . ?
C220 C221 H221 120.0 . . ?
C222 C221 H221 120.0 . . ?
C223 C222 C221 121.1(7) . . ?
C223 C222 H222 119.5 . . ?
C221 C222 H222 119.5 . . ?
C222 C223 C218 118.8(7) . . ?
C222 C223 H223 120.6 . . ?
C218 C223 H223 120.6 . . ?
Cl30 C300 Cl31 118.1 . . ?
Cl30 C300 H30 108.5 . . ?
Cl31 C300 H30 110.5 . . ?
Cl30 C300 H31 108.3 . . ?
Cl31 C300 H31 106.9 . . ?
H30 C300 H31 103.5 . . ?

loop_
_geom_bond_atom_site_label_1
_geom_bond_atom_site_label_2
_geom_bond_distance
_geom_bond_site_symmetry_2
_geom_bond_publ_flag
Mo1 S1 2.3533(16) . ?
Mo1 S3 2.3899(16) . ?
Mo1 S7 2.4005(15) . ?
Mo1 S2 2.4842(17) . ?
Mo1 S6 2.4965(16) . ?
Mo1 Mo2 2.7532(7) . ?
Mo1 Mo3 2.7536(7) . ?
Mo1 I1 2.8289(7) . ?
Mo1 I2 2.8862(7) . ?
Mo2 S1 2.3517(15) . ?
Mo2 S3 2.3821(16) . ?
Mo2 S5 2.3955(15) . ?
Mo2 S4 2.4889(17) . ?
Mo2 S2 2.4902(17) . ?
Mo2 Mo3 2.7533(7) . ?
Mo2 I3 2.8212(7) . ?
Mo2 I4 2.8674(7) . ?
Mo3 S1 2.3490(15) . ?
Mo3 S5 2.4017(15) . ?
Mo3 S7 2.4069(15) . ?
Mo3 S4 2.4849(16) . ?
Mo3 S6 2.4939(16) . ?
Mo3 I5 2.8069(6) . ?
Mo3 I6 2.8931(7) . ?
S2 S3 2.034(2) . ?
S4 S5 2.032(2) . ?
S6 S7 2.036(2) . ?
P100 C112 1.791(8) . ?
P100 C106 1.802(8) . ?
P100 C118 1.805(9) . ?
P100 C100 1.806(8) . ?
P200 C206 1.786(7) . ?
P200 C200 1.792(7) . ?
P200 C212 1.793(7) . ?
P200 C218 1.794(6) . ?
C100 C105 1.384(12) . ?
C100 C101 1.391(13) . ?
C101 C102 1.378(15) . ?
C101 H101 0.9300 . ?
C102 C103 1.354(17) . ?
C102 H102 0.9300 . ?
C103 C104 1.346(16) . ?
C103 H103 0.9300 . ?
C104 C105 1.368(12) . ?
C104 H104 0.9300 . ?
C105 H105 0.9300 . ?
C106 C107 1.351(12) . ?
C106 C111 1.359(11) . ?
C107 C108 1.398(11) . ?
C107 H107 0.9300 . ?
C108 C109 1.386(11) . ?
C108 H108 0.9300 . ?
C109 C110 1.384(10) . ?
C109 H109 0.9300 . ?
C110 C111 1.385(10) . ?
C110 H110 0.9300 . ?
C111 H111 0.9300 . ?
C112 C113 1.369(12) . ?
C112 C117 1.389(11) . ?
C113 C114 1.404(13) . ?
C113 H113 0.9300 . ?
C114 C115 1.358(13) . ?
C114 H114 0.9300 . ?
C115 C116 1.386(13) . ?
C115 H115 0.9300 . ?
C116 C117 1.371(12) . ?
C116 H116 0.9300 . ?
C117 H117 0.9300 . ?
C118 C123 1.351(13) . ?
C118 C119 1.392(11) . ?
C119 C120 1.378(13) . ?
C119 H119 0.9300 . ?
C120 C121 1.355(15) . ?
C120 H120 0.9300 . ?
C121 C122 1.361(17) . ?
C121 H121 0.9300 . ?
C122 C123 1.414(16) . ?
C122 H122 0.9300 . ?
C123 H123 0.9300 . ?
C200 C205 1.381(9) . ?
C200 C201 1.397(9) . ?
C201 C202 1.391(10) . ?
C201 H201 0.9300 . ?
C202 C203 1.372(12) . ?
C202 H202 0.9300 . ?
C203 C204 1.362(11) . ?
C203 H203 0.9300 . ?
C204 C205 1.384(10) . ?
C204 H204 0.9300 . ?
C205 H205 0.9300 . ?
C206 C211 1.367(11) . ?
C206 C207 1.403(10) . ?
C207 C208 1.406(12) . ?
C207 H207 0.9300 . ?
C208 C209 1.366(15) . ?
C208 H208 0.9300 . ?
C209 C210 1.379(15) . ?
C209 H209 0.9300 . ?
C210 C211 1.396(11) . ?
C210 H210 0.9300 . ?
C211 H211 0.9300 . ?
C212 C217 1.383(10) . ?
C212 C213 1.389(10) . ?
C213 C214 1.385(12) . ?
C213 H213 0.9300 . ?
C214 C215 1.382(14) . ?
C214 H214 0.9300 . ?
C215 C216 1.374(14) . ?
C215 H215 0.9300 . ?
C216 C217 1.372(11) . ?
C216 H216 0.9300 . ?
C217 H217 0.9300 . ?
C218 C219 1.373(9) . ?
C218 C223 1.405(9) . ?
C219 C220 1.391(10) . ?
C219 H219 0.9300 . ?
C220 C221 1.359(11) . ?
C220 H220 0.9300 . ?
C221 C222 1.387(11) . ?
C221 H221 0.9300 . ?
C222 C223 1.358(10) . ?
C222 H222 0.9300 . ?
C223 H223 0.9300 . ?
C300 Cl30 1.7027 . ?
C300 Cl31 1.7111 . ?
C300 H30 1.0163 . ?
C300 H31 1.0126 . ?
